data_1571347
loop_
_publ_author_name
'Tricoire, Maxime'
'Hsueh, Fang-Che'
'Keener, Megan'
'Rajeshkumar, Thayalan'
'Scopelliti, Rosario'
'Zivkovic, Ivica'
'Maron, Laurent'
'Mazzanti, Marinella'

_publ_section_title
;
 Siloxide tripodal ligands as a scaffold for stabilizing lanthanides in
 the +4 oxidation state.
;
_journal_issue 18
_journal_name_full 'Chemical science'
_journal_page_first 6874
_journal_page_last 6883
_journal_paper_doi 10.1039/d4sc00051j
_journal_volume 15
_journal_year 2024
_chemical_formula_moiety 'C66 H84 O10 Si4 Tb, 0.917(C24 H48 K O6), 2.7[C4H8O]'
_chemical_formula_sum 'C98.8 H149.6 K O18.2 Si4 Tb'
_chemical_formula_weight 1938.96
_space_group_crystal_system hexagonal
_space_group_IT_number 182
_space_group_name_Hall 'P 6c 2c'
_space_group_name_H-M_alt 'P 63 2 2'
_atom_sites_solution_hydrogens geom
_atom_sites_solution_primary dual
_audit_creation_date 2023-09-22
_audit_creation_method
;
Olex2 1.5
(compiled 2023.08.24 svn.re1ec1418 for OlexSys, GUI svn.r6817)
;
_audit_update_record
;
2023-09-22 deposited with the CCDC.	2024-03-22 downloaded from the CCDC.
;
_cell_angle_alpha 90
_cell_angle_beta 90
_cell_angle_gamma 120
_cell_formula_units_Z 4
_cell_length_a 14.7864(3)
_cell_length_b 14.7864(3)
_cell_length_c 55.7285(10)
_cell_measurement_reflns_used 14238
_cell_measurement_temperature 199.99(12)
_cell_measurement_theta_max 71.4470
_cell_measurement_theta_min 3.3960
_cell_volume 10552.0(4)
_computing_cell_refinement 'CrysAlisPro 1.171.42.81a (Rigaku OD, 2023)'
_computing_data_collection 'CrysAlisPro 1.171.42.81a (Rigaku OD, 2023)'
_computing_data_reduction 'CrysAlisPro 1.171.42.81a (Rigaku OD, 2023)'
_computing_molecular_graphics 'Olex2 1.5 (Dolomanov et al., 2009)'
_computing_publication_material 'Olex2 1.5 (Dolomanov et al., 2009)'
_computing_structure_refinement 'SHELXL 2019/3 (Sheldrick, 2015)'
_computing_structure_solution 'SHELXT  (Sheldrick, 2015)'
_diffrn_ambient_environment N~2~
_diffrn_ambient_temperature 199.99(12)
_diffrn_detector 'CCD plate'
_diffrn_detector_area_resol_mean 10.2665
_diffrn_detector_type Atlas
_diffrn_measured_fraction_theta_full 1.000
_diffrn_measured_fraction_theta_max 0.995
_diffrn_measurement_details
;
List of Runs (angles in degrees, time in seconds):

  # Type    Start    End  Width  t~exp~   \w     \q     \k     \f   Frames
#--------------------------------------------------------------------------
  1  \w   -117.00 -19.00   1.00   10.00    --  -43.13 -70.00 -89.00   98
  2  \w    -31.00  39.00   1.00   10.00    --   43.13 -41.00 116.00   70
  3  \w     43.00  69.00   1.00   40.00    --  103.49-139.00 -41.00   26
  4  \w    101.00 148.00   1.00   40.00    --  103.49 130.00-155.00   47
  5  \w     90.00 166.00   1.00   40.00    --  103.49  41.00 -90.00   76
  6  \w    113.00 176.00   1.00   40.00    --  103.49 106.00 127.00   63
  7  \w   -117.00 -21.00   1.00   10.00    --  -43.13 -37.00  90.00   96
  8  \w     50.00  76.00   1.00   10.00    --   43.13-125.00-180.00   26
  9  \w     84.00 155.00   1.00   40.00    --  103.49  45.00  30.00   71
 10  \w     61.00 144.00   1.00   40.00    --  103.49 178.00 -30.00   83
 11  \w     38.00 108.00   1.00   40.00    --  103.49-111.00 150.00   70
 12  \w     23.00  93.00   1.00   40.00    --  103.49 -94.00  60.00   70
 13  \w    106.00 173.00   1.00   40.00    --  103.49 111.00 -30.00   67
;
_diffrn_measurement_device 'four-circle diffractometer'
_diffrn_measurement_device_type 'SuperNova, Dual, Cu at home/near, Atlas'
_diffrn_measurement_method '\w scans'
_diffrn_orient_matrix_type 'CrysAlisPro convention (1999,Acta A55,543-557)'
_diffrn_orient_matrix_UB_11 -0.0565539000
_diffrn_orient_matrix_UB_12 0.0611144000
_diffrn_orient_matrix_UB_13 0.0056226000
_diffrn_orient_matrix_UB_21 0.0374917000
_diffrn_orient_matrix_UB_22 0.0131423000
_diffrn_orient_matrix_UB_23 0.0262344000
_diffrn_orient_matrix_UB_31 0.0993749000
_diffrn_orient_matrix_UB_32 0.1027866000
_diffrn_orient_matrix_UB_33 -0.0067054000
_diffrn_radiation_monochromator mirror
_diffrn_radiation_probe x-ray
_diffrn_radiation_type 'Cu K\a'
_diffrn_radiation_wavelength 1.54184
_diffrn_reflns_av_R_equivalents 0.0585
_diffrn_reflns_av_unetI/netI 0.0295
_diffrn_reflns_Laue_measured_fraction_full 1.000
_diffrn_reflns_Laue_measured_fraction_max 0.995
_diffrn_reflns_limit_h_max 16
_diffrn_reflns_limit_h_min -17
_diffrn_reflns_limit_k_max 18
_diffrn_reflns_limit_k_min -18
_diffrn_reflns_limit_l_max 68
_diffrn_reflns_limit_l_min -68
_diffrn_reflns_number 58647
_diffrn_reflns_point_group_measured_fraction_full 1.000
_diffrn_reflns_point_group_measured_fraction_max 0.990
_diffrn_reflns_theta_full 67.684
_diffrn_reflns_theta_max 72.734
_diffrn_reflns_theta_min 3.172
_diffrn_source 'micro-focus sealed X-ray tube'
_diffrn_source_type 'SuperNova (Cu) X-ray Source'
_exptl_absorpt_coefficient_mu 4.568
_exptl_absorpt_correction_T_max 0.684
_exptl_absorpt_correction_T_min 0.283
_exptl_absorpt_correction_type analytical
_exptl_absorpt_process_details
;
CrysAlisPro 1.171.42.81a (Rigaku Oxford Diffraction, 2023)
Analytical numeric absorption correction using a multifaceted crystal
model based on expressions derived by R.C. Clark & J.S. Reid.
(Clark, R. C. & Reid, J. S. (1995). Acta Cryst. A51, 887-897)
Empirical absorption correction using spherical harmonics,
implemented in SCALE3 ABSPACK scaling algorithm.
;
_exptl_crystal_colour 'clear pale colourless'
_exptl_crystal_density_diffrn 1.221
_exptl_crystal_description irregular
_exptl_crystal_F_000 4112
_exptl_crystal_size_max 0.293
_exptl_crystal_size_mid 0.159
_exptl_crystal_size_min 0.078
_refine_diff_density_max 0.569
_refine_diff_density_min -0.689
_refine_diff_density_rms 0.075
_refine_ls_abs_structure_details
;
 Refined as an inversion twin.
;
_refine_ls_abs_structure_Flack 0.429(12)
_refine_ls_extinction_method none
_refine_ls_goodness_of_fit_ref 1.074
_refine_ls_hydrogen_treatment constr
_refine_ls_matrix_type full
_refine_ls_number_parameters 394
_refine_ls_number_reflns 6978
_refine_ls_number_restraints 484
_refine_ls_restrained_S_all 1.064
_refine_ls_R_factor_all 0.0751
_refine_ls_R_factor_gt 0.0695
_refine_ls_shift/su_max 0.001
_refine_ls_shift/su_mean 0.000
_refine_ls_structure_factor_coef Fsqd
_refine_ls_weighting_details 'w=1/[\s^2^(Fo^2^)+(0.0745P)^2^+22.2319P] where P=(Fo^2^+2Fc^2^)/3'
_refine_ls_weighting_scheme calc
_refine_ls_wR_factor_gt 0.1709
_refine_ls_wR_factor_ref 0.1747
_reflns_Friedel_coverage 0.663
_reflns_Friedel_fraction_full 1.000
_reflns_Friedel_fraction_max 0.984
_reflns_number_gt 6285
_reflns_number_total 6978
_reflns_threshold_expression 'I > 2\s(I)'
_cod_data_source_file d4sc00051j2.cif
_cod_data_source_block mt-210
_cod_depositor_comments 'Adding full bibliography for 1571342--1571354.cif.'
_cod_original_cell_volume 10551.9(4)
_cod_original_formula_sum 'C98.80 H149.60 K O18.20 Si4 Tb'
_cod_database_code 1571347
_shelx_shelxl_version_number 2019/3
_chemical_oxdiff_formula 'C66 H84 O10 Si4 Tb1'
_shelx_space_group_comment
;
The symmetry employed for this shelxl refinement is uniquely defined
by the following loop, which should always be used as a source of
symmetry information in preference to the above space-group names.
They are only intended as comments.
;
_shelx_estimated_absorpt_t_max 0.717
_shelx_estimated_absorpt_t_min 0.348
_olex2_refinement_description
;
1. Twinned data refinement
 Scales: 0.571(12)
 0.429(12)
2. Fixed Uiso
 At 1.2 times of:
  All C(H) groups, All C(H,H) groups
 At 1.5 times of:
  All C(H,H,H) groups
3. Uiso/Uaniso restraints and constraints
O5 \\sim C26 \\sim C27 \\sim C28 \\sim C29: within 2A with sigma of 0.01 and
sigma for terminal atoms of 0.02 within 2A
O6 \\sim K2 \\sim O7 \\sim C30 \\sim C33 \\sim C37 \\sim C34 \\sim C31 \\sim
C32 \\sim C36 \\sim C35: within 2A with sigma of 0.01 and sigma for terminal
atoms of 0.02 within 2A
Uanis(O5) \\sim Ueq, Uanis(C26) \\sim Ueq, Uanis(C27) \\sim Ueq, Uanis(C28)
\\sim Ueq, Uanis(C29) \\sim Ueq, Uanis(C17) \\sim Ueq: with sigma of 0.01 and
sigma for terminal atoms of 0.02
4. Rigid body (RIGU) restrains
 All non-hydrogen atoms
 with sigma for 1-2 distances of 0.001 and sigma for 1-3 distances of 0.001
5. Others
 Sof(C17)=Sof(H17A)=Sof(H17B)=Sof(H17C)=Sof(C18)=Sof(H18A)=Sof(H18B)=Sof(H18C)=
 Sof(C19)=Sof(H19A)=Sof(H19B)=Sof(H19C)=1-FVAR(1)
 Sof(C14)=Sof(H14A)=Sof(H14B)=Sof(H14C)=Sof(C15)=Sof(H15A)=Sof(H15B)=Sof(H15C)=
 Sof(C16)=Sof(H16A)=Sof(H16B)=Sof(H16C)=FVAR(1)
 Fixed Sof: O6(0.333333) C30(0.333333) H30A(0.333333) H30B(0.333333)
 C31(0.333333) H31A(0.333333) H31B(0.333333) C32(0.333333) H32A(0.333333)
 H32B(0.333333) C33(0.333333) H33A(0.333333) H33B(0.333333) O7(0.5) C37(0.5)
 H37A(0.5) H37B(0.5) C36(0.5) H36A(0.5) H36B(0.5) C35(0.5) H35A(0.5) H35B(0.5)
 C34(0.5) H34A(0.5) H34B(0.5)
6.a Secondary CH2 refined with riding coordinates:
 C29(H29A,H29B), C28(H28A,H28B), C27(H27A,H27B), C26(H26A,H26B), C30(H30A,
 H30B), C31(H31A,H31B), C32(H32A,H32B), C33(H33A,H33B), C37(H37A,H37B),
 C36(H36A,H36B), C35(H35A,H35B), C34(H34A,H34B)
6.b Aromatic/amide H refined with riding coordinates:
 C1(H1), C4(H4), C5(H5), C6(H6), C7(H7), C21(H21), C22(H22), C23(H23),
 C24(H24), C25(H25)
6.c Fitted pentagon refined as free rotating group:
 O5(C29,C28,C27,C26), O6(C30,C31,C32,C33), O7(C37,C36,C35,C34)
6.d Idealised Me refined as rotating group:
 C10(H10A,H10B,H10C), C11(H11A,H11B,H11C), C12(H12A,H12B,H12C), C14(H14A,H14B,
 H14C), C15(H15A,H15B,H15C), C16(H16A,H16B,H16C), C17(H17A,H17B,H17C), C18(H18A,
 H18B,H18C), C19(H19A,H19B,H19C)
;
_smtbx_masks_special_details
;
A solvent mask was calculated and 404 electrons were 
found in a volume of 1872\%A^3^ in 1 void per unit cell. 
This is consistent with the presence of 
3[C4H8O] per Asymmetric Unit 
which account for 480 electrons 
per unit cell.
;
_smtbx_masks_void_probe_radius 1.2
_smtbx_masks_void_truncation_radius 1.2
_olex2_date_sample_data_collection 2023-02-01
_olex2_submission_special_instructions 'No special instructions were received'
_oxdiff_exptl_absorpt_empirical_details
;
Empirical correction (ABSPACK) includes:
- Absorption correction using spherical harmonics
- Frame scaling
- Detector area scaling
- B-factor correction
;
_oxdiff_exptl_absorpt_empirical_full_max 1.277
_oxdiff_exptl_absorpt_empirical_full_min 0.673

loop_
_space_group_symop_operation_xyz
'x, y, z'
'-y, x-y, z'
'-x+y, -x, z'
'-x, -y, z+1/2'
'y, -x+y, z+1/2'
'x-y, x, z+1/2'
'y, x, -z'
'x-y, -y, -z'
'-x, -x+y, -z'
'-y, -x, -z+1/2'
'-x+y, y, -z+1/2'
'x, x-y, -z+1/2'

loop_
_atom_site_label
_atom_site_type_symbol
_atom_site_fract_x
_atom_site_fract_y
_atom_site_fract_z
_atom_site_U_iso_or_equiv
_atom_site_adp_type
_atom_site_occupancy
_atom_site_site_symmetry_order
_atom_site_calc_flag
_atom_site_refinement_flags_posn
_atom_site_refinement_flags_adp
_atom_site_refinement_flags_occupancy
_atom_site_disorder_assembly
_atom_site_disorder_group
Tb1 Tb 0.333333 0.666667 0.38239(2) 0.0401(2) Uani 1 3 d S T P . .
Si1 Si 0.2045(2) 0.39438(13) 0.40350(3) 0.0463(4) Uani 1 1 d . . . . .
Si2 Si 0.333333 0.666667 0.31565(6) 0.0591(8) Uani 1 3 d S T P . .
O1 O 0.2500(6) 0.5034(3) 0.39062(8) 0.0513(10) Uani 1 1 d . . . . .
O2 O 0.1298(4) 0.2969(4) 0.38557(10) 0.0535(13) Uani 1 1 d . . . . .
O3 O 0.2886(5) 0.3665(5) 0.41480(11) 0.0587(13) Uani 1 1 d . . . . .
O4 O 0.333333 0.666667 0.34443(15) 0.065(2) Uani 1 3 d S T P . .
C1 C 0.2385(6) 0.6588(7) 0.44542(14) 0.0394(16) Uani 1 1 d . . . . .
H1 H 0.171510 0.652933 0.445209 0.047 Uiso 1 1 calc R U . . .
C2 C 0.2414(6) 0.5657(6) 0.44556(14) 0.0390(15) Uani 1 1 d . . . . .
C3 C 0.1444(6) 0.4661(6) 0.44667(14) 0.0439(14) Uani 1 1 d . . . . .
C4 C 0.0752(6) 0.4514(7) 0.46518(15) 0.0547(19) Uani 1 1 d . . . . .
H4 H 0.091842 0.505929 0.476388 0.066 Uiso 1 1 calc R U . . .
C5 C -0.0175(7) 0.3580(7) 0.46736(17) 0.068(3) Uani 1 1 d . . . . .
H5 H -0.063588 0.348238 0.480254 0.082 Uiso 1 1 calc R U . . .
C6 C -0.0433(9) 0.2804(8) 0.45130(19) 0.085(3) Uani 1 1 d . . . . .
H6 H -0.107774 0.216826 0.452689 0.102 Uiso 1 1 calc R U . . .
C7 C 0.0246(8) 0.2940(7) 0.43291(17) 0.064(2) Uani 1 1 d . . . . .
H7 H 0.005387 0.238445 0.421837 0.077 Uiso 1 1 calc R U . . .
C8 C 0.1207(6) 0.3857(6) 0.42974(15) 0.0483(15) Uani 1 1 d . . . . .
C9 C 0.0751(8) 0.2888(7) 0.36402(17) 0.0600(17) Uani 1 1 d . . . . .
C10 C 0.0077(10) 0.3359(11) 0.36757(19) 0.086(3) Uani 1 1 d . . . . .
H10A H -0.046901 0.294493 0.379308 0.129 Uiso 1 1 calc R U . . .
H10B H -0.024548 0.336581 0.352271 0.129 Uiso 1 1 calc R U . . .
H10C H 0.050253 0.407514 0.373486 0.129 Uiso 1 1 calc R U . . .
C11 C 0.1504(9) 0.3442(8) 0.34376(16) 0.077(3) Uani 1 1 d . . . . .
H11A H 0.185131 0.419783 0.346327 0.116 Uiso 1 1 calc R U . . .
H11B H 0.112248 0.326530 0.328524 0.116 Uiso 1 1 calc R U . . .
H11C H 0.202872 0.322145 0.343259 0.116 Uiso 1 1 calc R U . . .
C12 C 0.0096(10) 0.1711(8) 0.3587(2) 0.094(3) Uani 1 1 d . . . . .
H12A H 0.056159 0.142423 0.356433 0.141 Uiso 1 1 calc R U . . .
H12B H -0.031678 0.160057 0.344163 0.141 Uiso 1 1 calc R U . . .
H12C H -0.037272 0.135724 0.372276 0.141 Uiso 1 1 calc R U . . .
C13 C 0.3702(8) 0.3564(8) 0.40388(19) 0.067(2) Uani 1 1 d . . . . .
C14 C 0.364(2) 0.345(3) 0.3769(4) 0.095(8) Uani 0.513(17) 1 d . . P A 1
H14A H 0.290641 0.308511 0.371857 0.142 Uiso 0.513(17) 1 calc R U P A 1
H14B H 0.396768 0.304422 0.371845 0.142 Uiso 0.513(17) 1 calc R U P A 1
H14C H 0.400578 0.414117 0.369410 0.142 Uiso 0.513(17) 1 calc R U P A 1
C15 C 0.374(3) 0.264(2) 0.4126(6) 0.108(8) Uani 0.513(17) 1 d . . P A 1
H15A H 0.320842 0.228651 0.425145 0.162 Uiso 0.513(17) 1 calc R U P A 1
H15B H 0.443040 0.285413 0.419238 0.162 Uiso 0.513(17) 1 calc R U P A 1
H15C H 0.359500 0.215105 0.399267 0.162 Uiso 0.513(17) 1 calc R U P A 1
C16 C 0.4713(19) 0.454(2) 0.4102(6) 0.114(9) Uani 0.513(17) 1 d . . P A 1
H16A H 0.471809 0.514692 0.403189 0.171 Uiso 0.513(17) 1 calc R U P A 1
H16B H 0.529997 0.448025 0.403745 0.171 Uiso 0.513(17) 1 calc R U P A 1
H16C H 0.477692 0.461169 0.427651 0.171 Uiso 0.513(17) 1 calc R U P A 1
C17 C 0.424(2) 0.439(2) 0.3849(6) 0.094(7) Uani 0.487(17) 1 d . U P A 2
H17A H 0.371922 0.442034 0.374650 0.141 Uiso 0.487(17) 1 calc R U P A 2
H17B H 0.468630 0.421854 0.375081 0.141 Uiso 0.487(17) 1 calc R U P A 2
H17C H 0.467470 0.507070 0.392585 0.141 Uiso 0.487(17) 1 calc R U P A 2
C18 C 0.3248(19) 0.2502(17) 0.3955(5) 0.078(5) Uani 0.487(17) 1 d . . P A 2
H18A H 0.287145 0.201983 0.408640 0.117 Uiso 0.487(17) 1 calc R U P A 2
H18B H 0.380225 0.237723 0.389693 0.117 Uiso 0.487(17) 1 calc R U P A 2
H18C H 0.276088 0.238641 0.382317 0.117 Uiso 0.487(17) 1 calc R U P A 2
C19 C 0.440(2) 0.363(2) 0.4255(5) 0.096(7) Uani 0.487(17) 1 d . . P A 2
H19A H 0.473661 0.433343 0.432241 0.144 Uiso 0.487(17) 1 calc R U P A 2
H19B H 0.493035 0.346587 0.419993 0.144 Uiso 0.487(17) 1 calc R U P A 2
H19C H 0.396229 0.312266 0.437766 0.144 Uiso 0.487(17) 1 calc R U P A 2
C20 C 0.4262(8) 0.6267(8) 0.30364(18) 0.073(3) Uani 1 1 d . . . . .
C21 C 0.4466(13) 0.5588(12) 0.3162(2) 0.093(3) Uani 1 1 d . . . . .
H21 H 0.411888 0.531676 0.330999 0.112 Uiso 1 1 calc R U . . .
C22 C 0.5156(10) 0.5286(10) 0.3080(3) 0.105(4) Uani 1 1 d . . . . .
H22 H 0.527472 0.480737 0.316868 0.126 Uiso 1 1 calc R U . . .
C23 C 0.5666(14) 0.5692(13) 0.2867(3) 0.130(5) Uani 1 1 d . . . . .
H23 H 0.616281 0.551133 0.281115 0.156 Uiso 1 1 calc R U . . .
C24 C 0.5482(15) 0.6310(16) 0.2743(3) 0.144(6) Uani 1 1 d . . . . .
H24 H 0.582690 0.655458 0.259285 0.173 Uiso 1 1 calc R U . . .
C25 C 0.4788(12) 0.6642(14) 0.2819(2) 0.113(5) Uani 1 1 d . . . . .
H25 H 0.468018 0.711416 0.272491 0.136 Uiso 1 1 calc R U . . .
K1 K 0.000000 0.000000 0.250000 0.0922(15) Uani 1 6 d S T P . .
O5 O 0.1516(10) 0.1363(13) 0.2780(2) 0.205(5) Uani 1 1 d G U . . .
C29 C 0.2070(15) 0.1057(11) 0.2938(3) 0.227(6) Uani 1 1 d G U . . .
H29A H 0.163732 0.069922 0.308013 0.273 Uiso 1 1 calc R U . . .
H29B H 0.224026 0.056809 0.285496 0.273 Uiso 1 1 calc R U . . .
C28 C 0.3001(13) 0.1969(17) 0.3009(3) 0.230(7) Uani 1 1 d G U . . .
H28A H 0.301485 0.204930 0.318544 0.277 Uiso 1 1 calc R U . . .
H28B H 0.361779 0.191817 0.296027 0.277 Uiso 1 1 calc R U . . .
C27 C 0.3022(13) 0.2840(11) 0.2896(4) 0.229(7) Uani 1 1 d G U . . .
H27A H 0.364969 0.320631 0.279271 0.275 Uiso 1 1 calc R U . . .
H27B H 0.304675 0.333745 0.301788 0.275 Uiso 1 1 calc R U . . .
C26 C 0.2105(15) 0.2466(13) 0.2754(3) 0.219(6) Uani 1 1 d G U . . .
H26A H 0.168893 0.278349 0.280901 0.263 Uiso 1 1 calc R U . . .
H26B H 0.229187 0.265235 0.258384 0.263 Uiso 1 1 calc R U . . .
K2 K 0.000000 0.000000 0.500000 0.276(9) Uani 1 6 d S T P . .
O6 O 0.038(2) -0.012(3) 0.4563(3) 0.123(7) Uani 0.3333 1 d G U P B -1
C30 C -0.013(2) -0.101(2) 0.4412(6) 0.123(7) Uani 0.3333 1 d G U P B -1
H30A H -0.086769 -0.145793 0.446497 0.147 Uiso 0.3333 1 calc R U P B -1
H30B H 0.021849 -0.143178 0.442062 0.147 Uiso 0.3333 1 calc R U P B -1
C31 C -0.011(3) -0.066(3) 0.4174(4) 0.119(7) Uani 0.3333 1 d G U P B -1
H31A H 0.026247 -0.091063 0.406788 0.143 Uiso 0.3333 1 calc R U P B -1
H31B H -0.082371 -0.093678 0.411222 0.143 Uiso 0.3333 1 calc R U P B -1
C32 C 0.043(3) 0.045(3) 0.4177(5) 0.125(8) Uani 0.3333 1 d G U P B -1
H32A H -0.003099 0.070314 0.411687 0.150 Uiso 0.3333 1 calc R U P B -1
H32B H 0.105519 0.072930 0.407252 0.150 Uiso 0.3333 1 calc R U P B -1
C33 C 0.073(3) 0.078(2) 0.4417(6) 0.133(8) Uani 0.3333 1 d G U P B -1
H33A H 0.150113 0.122168 0.442813 0.159 Uiso 0.3333 1 calc R U P B -1
H33B H 0.041495 0.119553 0.447248 0.159 Uiso 0.3333 1 calc R U P B -1
O7 O 0.186(2) 0.183(2) 0.4962(9) 0.189(10) Uani 0.5 1 d G U P B -1
C37 C 0.270(3) 0.1782(16) 0.5076(8) 0.187(10) Uani 0.5 1 d G U P B -1
H37A H 0.280632 0.124254 0.499866 0.224 Uiso 0.5 1 calc R U P B -1
H37B H 0.252726 0.159617 0.524733 0.224 Uiso 0.5 1 calc R U P B -1
C36 C 0.361(2) 0.278(2) 0.5055(8) 0.188(10) Uani 0.5 1 d G U P B -1
H36A H 0.388011 0.306753 0.521651 0.225 Uiso 0.5 1 calc R U P B -1
H36B H 0.415917 0.271390 0.496783 0.225 Uiso 0.5 1 calc R U P B -1
C35 C 0.334(2) 0.3443(15) 0.4928(8) 0.190(10) Uani 0.5 1 d G U P B -1
H35A H 0.348706 0.405343 0.502813 0.228 Uiso 0.5 1 calc R U P B -1
H35B H 0.376611 0.369980 0.477946 0.228 Uiso 0.5 1 calc R U P B -1
C34 C 0.227(2) 0.286(2) 0.4870(8) 0.193(10) Uani 0.5 1 d G U P B -1
H34A H 0.189128 0.319140 0.494254 0.231 Uiso 0.5 1 calc R U P B -1
H34B H 0.217033 0.283776 0.469387 0.231 Uiso 0.5 1 calc R U P B -1

loop_
_atom_site_aniso_label
_atom_site_aniso_U_11
_atom_site_aniso_U_22
_atom_site_aniso_U_33
_atom_site_aniso_U_23
_atom_site_aniso_U_13
_atom_site_aniso_U_12
Tb1 0.0380(2) 0.0380(2) 0.0443(3) 0.000 0.000 0.01900(12)
Si1 0.0499(13) 0.0309(8) 0.0548(9) -0.0011(7) 0.0063(11) 0.0179(11)
Si2 0.0669(13) 0.0669(13) 0.0434(15) 0.000 0.000 0.0334(7)
O1 0.057(3) 0.0324(19) 0.057(2) -0.0004(16) 0.004(3) 0.017(3)
O2 0.057(3) 0.035(2) 0.062(2) -0.0035(18) 0.000(2) 0.018(2)
O3 0.061(3) 0.051(3) 0.068(3) -0.002(2) 0.000(2) 0.031(3)
O4 0.077(4) 0.077(4) 0.043(3) 0.000 0.000 0.0384(18)
C1 0.035(4) 0.036(3) 0.044(4) 0.001(3) -0.004(3) 0.016(3)
C2 0.040(3) 0.034(3) 0.040(4) 0.002(3) 0.004(3) 0.016(2)
C3 0.037(3) 0.035(2) 0.053(3) 0.002(2) 0.002(2) 0.013(2)
C4 0.044(3) 0.045(3) 0.061(4) 0.001(3) 0.010(3) 0.012(3)
C5 0.052(4) 0.053(4) 0.069(5) -0.001(3) 0.012(4) 0.003(3)
C6 0.072(6) 0.056(5) 0.080(5) -0.008(4) 0.018(4) -0.004(4)
C7 0.061(4) 0.039(3) 0.064(4) -0.002(3) 0.004(3) 0.003(3)
C8 0.047(3) 0.034(3) 0.056(3) 0.000(2) -0.002(3) 0.014(2)
C9 0.066(5) 0.045(4) 0.065(3) -0.009(3) -0.005(3) 0.025(3)
C10 0.085(7) 0.099(7) 0.094(7) 0.006(7) 0.002(6) 0.062(7)
C11 0.098(7) 0.078(5) 0.062(4) -0.001(4) 0.007(4) 0.049(5)
C12 0.096(8) 0.057(4) 0.100(7) -0.032(4) -0.020(6) 0.017(4)
C13 0.062(4) 0.056(4) 0.091(5) -0.008(4) 0.002(3) 0.035(4)
C14 0.092(16) 0.16(2) 0.091(5) -0.015(8) 0.003(7) 0.104(17)
C15 0.13(2) 0.095(11) 0.136(16) 0.025(13) 0.034(16) 0.086(13)
C16 0.064(5) 0.092(9) 0.16(2) -0.032(13) 0.012(9) 0.018(7)
C17 0.076(13) 0.086(10) 0.145(13) 0.032(11) 0.044(10) 0.060(10)
C18 0.071(12) 0.060(5) 0.113(15) -0.018(7) -0.007(8) 0.041(7)
C19 0.107(13) 0.120(19) 0.109(9) -0.045(10) -0.028(9) 0.092(15)
C20 0.074(6) 0.079(7) 0.071(4) -0.022(4) -0.006(4) 0.041(6)
C21 0.093(8) 0.075(7) 0.118(7) -0.010(6) -0.005(6) 0.047(5)
C22 0.078(8) 0.063(8) 0.170(9) -0.030(6) -0.009(6) 0.032(7)
C23 0.116(12) 0.111(11) 0.184(11) -0.017(8) 0.021(8) 0.072(9)
C24 0.149(14) 0.171(16) 0.162(12) 0.010(10) 0.056(10) 0.117(13)
C25 0.128(11) 0.156(12) 0.096(7) 0.010(7) 0.033(7) 0.101(10)
K1 0.099(2) 0.099(2) 0.079(3) 0.000 0.000 0.0495(12)
O5 0.209(8) 0.202(8) 0.190(8) 0.014(7) -0.023(6) 0.093(6)
C29 0.221(9) 0.216(8) 0.224(9) 0.017(7) -0.043(7) 0.094(6)
C28 0.220(9) 0.219(9) 0.226(9) 0.014(7) -0.040(7) 0.090(7)
C27 0.220(9) 0.215(8) 0.227(9) 0.013(7) -0.034(7) 0.089(6)
C26 0.218(9) 0.205(8) 0.215(9) 0.012(7) -0.028(7) 0.090(7)
K2 0.363(15) 0.363(15) 0.103(7) 0.000 0.000 0.181(7)
O6 0.114(18) 0.142(16) 0.154(12) 0.008(11) 0.001(12) 0.094(14)
C30 0.113(19) 0.142(16) 0.151(13) 0.010(12) -0.005(12) 0.093(15)
C31 0.111(19) 0.139(17) 0.153(12) 0.013(12) -0.001(12) 0.097(16)
C32 0.119(19) 0.139(17) 0.157(12) 0.011(12) 0.000(13) 0.094(16)
C33 0.128(18) 0.142(16) 0.158(12) 0.010(12) 0.000(13) 0.090(15)
O7 0.223(19) 0.163(14) 0.229(19) -0.027(15) -0.093(18) 0.134(13)
C37 0.22(2) 0.161(14) 0.24(2) -0.029(15) -0.088(18) 0.136(14)
C36 0.22(2) 0.162(15) 0.24(2) -0.026(16) -0.083(19) 0.136(14)
C35 0.22(2) 0.163(14) 0.24(2) -0.023(16) -0.08(2) 0.137(14)
C34 0.22(2) 0.167(15) 0.24(2) -0.020(16) -0.08(2) 0.137(14)

loop_
_atom_type_symbol
_atom_type_description
_atom_type_scat_dispersion_real
_atom_type_scat_dispersion_imag
_atom_type_scat_source
C C 0.0181 0.0091 'International Tables Vol C Tables 4.2.6.8 and 6.1.1.4'
H H 0.0000 0.0000 'International Tables Vol C Tables 4.2.6.8 and 6.1.1.4'
K K 0.3868 1.0657 'International Tables Vol C Tables 4.2.6.8 and 6.1.1.4'
O O 0.0492 0.0322 'International Tables Vol C Tables 4.2.6.8 and 6.1.1.4'
Si Si 0.2541 0.3302 'International Tables Vol C Tables 4.2.6.8 and 6.1.1.4'
Tb Tb -9.1472 9.1891 'International Tables Vol C Tables 4.2.6.8 and 6.1.1.4'

loop_
_exptl_crystal_face_index_h
_exptl_crystal_face_index_k
_exptl_crystal_face_index_l
_exptl_crystal_face_perp_dist
2 -1 -1 0.1535
0 1 -1 0.1063
-1 2 -1 0.1082
-1 1 0 0.1115
-1 0 1 0.1197
0 0 1 0.0290
0 0 -1 0.0493
1 1 1 0.1382
-2 -2 32 0.0453
3 3 -29 0.0991
1 2 34 0.0577
1 -7 19 0.0436
7 -6 22 0.1076
1 0 1 0.1544
1 7 -16 0.1032
-5 7 -23 0.0969
-8 5 -19 0.1148
0 -2 1 0.0462
-3 8 19 0.0762
-5 7 25 0.0656
7 -2 -26 0.1178
2 -8 -18 0.0771
0 1 1 0.1016
-2 4 33 0.0345
3 -2 -34 0.0786

loop_
_geom_angle_atom_site_label_1
_geom_angle_atom_site_label_2
_geom_angle_atom_site_label_3
_geom_angle
_geom_angle_site_symmetry_1
_geom_angle_site_symmetry_3
_geom_angle_publ_flag
O1 Tb1 O1 115.55(9) 2_665 . ?
O1 Tb1 O1 115.55(9) 3_565 . ?
O1 Tb1 O1 115.55(9) 3_565 2_665 ?
O4 Tb1 O1 102.36(12) . 2_665 ?
O4 Tb1 O1 102.36(12) . 3_565 ?
O4 Tb1 O1 102.36(12) . . ?
O1 Si1 O2 112.1(3) . . ?
O1 Si1 O3 116.6(4) . . ?
O1 Si1 C8 110.7(4) . . ?
O2 Si1 C8 106.4(3) . . ?
O3 Si1 O2 106.1(3) . . ?
O3 Si1 C8 104.1(4) . . ?
O4 Si2 C20 111.0(3) . 3_565 ?
O4 Si2 C20 111.0(3) . . ?
O4 Si2 C20 111.0(3) . 2_665 ?
C20 Si2 C20 107.9(4) 2_665 . ?
C20 Si2 C20 107.9(4) 2_665 3_565 ?
C20 Si2 C20 107.9(4) 3_565 . ?
Si1 O1 Tb1 164.2(3) . . ?
C9 O2 Si1 133.9(5) . . ?
C13 O3 Si1 131.2(6) . . ?
Si2 O4 Tb1 180.0 . . ?
C2 C1 C2 125.9(9) 3_565 . ?
C1 C2 C1 114.1(9) 2_665 . ?
C1 C2 C3 126.1(9) 2_665 . ?
C1 C2 C3 119.7(9) . . ?
C4 C3 C2 117.8(7) . . ?
C4 C3 C8 120.5(7) . . ?
C8 C3 C2 121.7(7) . . ?
C5 C4 C3 120.4(8) . . ?
C6 C5 C4 120.5(9) . . ?
C5 C6 C7 119.6(9) . . ?
C6 C7 C8 123.2(9) . . ?
C3 C8 Si1 125.6(6) . . ?
C7 C8 Si1 118.6(7) . . ?
C7 C8 C3 115.7(8) . . ?
O2 C9 C10 109.6(8) . . ?
O2 C9 C11 110.7(8) . . ?
O2 C9 C12 105.5(8) . . ?
C10 C9 C11 109.4(9) . . ?
C10 C9 C12 111.4(10) . . ?
C11 C9 C12 110.3(9) . . ?
O3 C13 C14 115.5(10) . . ?
O3 C13 C15 112.4(13) . . ?
O3 C13 C16 106.8(13) . . ?
O3 C13 C17 110.4(11) . . ?
O3 C13 C18 107.2(12) . . ?
O3 C13 C19 103.4(11) . . ?
C15 C13 C14 104.5(17) . . ?
C15 C13 C16 109(2) . . ?
C16 C13 C14 108.3(19) . . ?
C17 C13 C19 115.3(18) . . ?
C18 C13 C17 115.0(18) . . ?
C18 C13 C19 104.5(16) . . ?
C21 C20 Si2 120.9(9) . . ?
C21 C20 C25 116.6(11) . . ?
C25 C20 Si2 122.5(10) . . ?
C20 C21 C22 122.4(14) . . ?
C23 C22 C21 118.6(16) . . ?
C24 C23 C22 120.8(16) . . ?
C23 C24 C25 122.5(18) . . ?
C20 C25 C24 119.0(15) . . ?
O5 K1 O5 85.7(6) 12 . ?
O5 K1 O5 97.5(8) 12 3 ?
O5 K1 O5 88.7(5) 2 . ?
O5 K1 O5 88.7(5) 3 2 ?
O5 K1 O5 171.5(8) 10 . ?
O5 K1 O5 88.7(5) 12 11 ?
O5 K1 O5 88.7(5) 3 . ?
O5 K1 O5 85.7(6) 10 3 ?
O5 K1 O5 97.5(8) 11 . ?
O5 K1 O5 88.7(5) 10 12 ?
O5 K1 O5 97.5(8) 10 2 ?
O5 K1 O5 171.5(8) 3 11 ?
O5 K1 O5 88.7(5) 10 11 ?
O5 K1 O5 85.7(6) 2 11 ?
O5 K1 O5 171.5(8) 12 2 ?
C29 O5 K1 121.7(11) . . ?
C26 O5 K1 127.8(11) . . ?
C26 O5 C29 108.0 . . ?
C28 C29 O5 108.0 . . ?
C27 C28 C29 108.0 . . ?
C28 C27 C26 108.0 . . ?
O5 C26 C27 108.0 . . ?
O6 K2 C33 21.4(6) . . ?
O6 K2 O7 81.1(14) . . ?
O6 K2 C37 87.7(11) . . ?
C33 K2 C37 79.3(9) . . ?
O7 K2 C33 66.5(12) . . ?
O7 K2 C37 21.8(5) . . ?
C30 O6 K2 127(2) . . ?
C33 O6 K2 118(2) . . ?
C33 O6 C30 108.0 . . ?
O6 C30 C31 108.0 . . ?
C32 C31 C30 108.0 . . ?
C31 C32 C33 108.0 . . ?
O6 C33 K2 40.5(14) . . ?
O6 C33 C32 108.0 . . ?
C32 C33 K2 141.6(15) . . ?
C37 O7 K2 112.4(19) . . ?
C34 O7 K2 139.5(19) . . ?
C34 O7 C37 108.00(6) . . ?
O7 C37 K2 45.8(14) . . ?
O7 C37 C36 108.0 . . ?
C36 C37 K2 153.7(14) . . ?
C35 C36 C37 108.0 . . ?
C34 C35 C36 108.0 . . ?
O7 C34 C35 108.0 . . ?

loop_
_geom_bond_atom_site_label_1
_geom_bond_atom_site_label_2
_geom_bond_distance
_geom_bond_site_symmetry_2
_geom_bond_publ_flag
Tb1 O1 2.141(4) 3_565 ?
Tb1 O1 2.141(4) 2_665 ?
Tb1 O1 2.141(4) . ?
Tb1 O4 2.115(8) . ?
Si1 O1 1.575(5) . ?
Si1 O2 1.645(5) . ?
Si1 O3 1.620(7) . ?
Si1 C8 1.880(9) . ?
Si2 O4 1.604(9) . ?
Si2 C20 1.870(11) 3_565 ?
Si2 C20 1.870(10) 2_665 ?
Si2 C20 1.870(10) . ?
O2 C9 1.419(11) . ?
O3 C13 1.423(11) . ?
C1 C2 1.384(9) 3_565 ?
C1 C2 1.398(9) . ?
C2 C3 1.456(10) . ?
C3 C4 1.391(11) . ?
C3 C8 1.418(11) . ?
C4 C5 1.382(12) . ?
C5 C6 1.351(13) . ?
C6 C7 1.377(14) . ?
C7 C8 1.401(11) . ?
C9 C10 1.486(15) . ?
C9 C11 1.508(13) . ?
C9 C12 1.539(13) . ?
C13 C14 1.51(2) . ?
C13 C15 1.48(2) . ?
C13 C16 1.51(3) . ?
C13 C17 1.51(3) . ?
C13 C18 1.44(2) . ?
C13 C19 1.55(3) . ?
C20 C21 1.374(15) . ?
C20 C25 1.394(16) . ?
C21 C22 1.380(17) . ?
C22 C23 1.37(2) . ?
C23 C24 1.28(2) . ?
C24 C25 1.407(18) . ?
K1 O5 2.648(11) 10 ?
K1 O5 2.648(12) . ?
K1 O5 2.648(11) 3 ?
K1 O5 2.648(11) 2 ?
K1 O5 2.648(11) 11 ?
K1 O5 2.648(11) 12 ?
O5 C29 1.4200 . ?
O5 C26 1.4200 . ?
C29 C28 1.4200 . ?
C28 C27 1.4200 . ?
C27 C26 1.4200 . ?
K2 O6 2.528(18) . ?
K2 C33 3.43(4) . ?
K2 O7 2.74(2) . ?
K2 C37 3.54(3) . ?
O6 C30 1.4200 . ?
O6 C33 1.4200 . ?
C30 C31 1.4200 . ?
C31 C32 1.4200 . ?
C32 C33 1.4200 . ?
O7 C37 1.4200 . ?
O7 C34 1.4200 . ?
C37 C36 1.4200 . ?
C36 C35 1.4200 . ?
C35 C34 1.4200 . ?

loop_
_geom_torsion_atom_site_label_1
_geom_torsion_atom_site_label_2
_geom_torsion_atom_site_label_3
_geom_torsion_atom_site_label_4
_geom_torsion
_geom_torsion_site_symmetry_1
_geom_torsion_site_symmetry_2
_geom_torsion_site_symmetry_3
_geom_torsion_site_symmetry_4
_geom_torsion_publ_flag
Si1 O2 C9 C10 -52.9(12) . . . . ?
Si1 O2 C9 C11 67.8(10) . . . . ?
Si1 O2 C9 C12 -172.9(7) . . . . ?
Si1 O3 C13 C14 -16(2) . . . . ?
Si1 O3 C13 C15 -135.9(17) . . . . ?
Si1 O3 C13 C16 104.4(17) . . . . ?
Si1 O3 C13 C17 39.4(18) . . . . ?
Si1 O3 C13 C18 -86.6(15) . . . . ?
Si1 O3 C13 C19 163.3(14) . . . . ?
Si2 C20 C21 C22 -179.2(10) . . . . ?
Si2 C20 C25 C24 179.4(13) . . . . ?
O1 Si1 O2 C9 -20.4(9) . . . . ?
O1 Si1 O3 C13 -60.3(8) . . . . ?
O1 Si1 C8 C3 -42.4(8) . . . . ?
O1 Si1 C8 C7 135.6(7) . . . . ?
O2 Si1 O1 Tb1 -176.7(17) . . . . ?
O2 Si1 O3 C13 65.3(8) . . . . ?
O2 Si1 C8 C3 -164.4(7) . . . . ?
O2 Si1 C8 C7 13.6(8) . . . . ?
O3 Si1 O1 Tb1 -54.1(19) . . . . ?
O3 Si1 O2 C9 -148.8(8) . . . . ?
O3 Si1 C8 C3 83.7(8) . . . . ?
O3 Si1 C8 C7 -98.3(8) . . . . ?
O4 Si2 C20 C21 30.3(11) . . . . ?
O4 Si2 C20 C25 -149.0(10) . . . . ?
C1 C2 C3 C4 -53.7(12) . . . . ?
C1 C2 C3 C4 123.9(10) 2_665 . . . ?
C1 C2 C3 C8 127.0(9) . . . . ?
C1 C2 C3 C8 -55.4(13) 2_665 . . . ?
C2 C1 C2 C1 -1.1(19) 3_565 . . 2_665 ?
C2 C1 C2 C3 176.7(6) 3_565 . . . ?
C2 C3 C4 C5 -179.1(9) . . . . ?
C2 C3 C8 Si1 -1.9(12) . . . . ?
C2 C3 C8 C7 -180.0(8) . . . . ?
C3 C4 C5 C6 -1.3(17) . . . . ?
C4 C3 C8 Si1 178.8(7) . . . . ?
C4 C3 C8 C7 0.8(12) . . . . ?
C4 C5 C6 C7 1.3(19) . . . . ?
C5 C6 C7 C8 -0.3(19) . . . . ?
C6 C7 C8 Si1 -178.9(9) . . . . ?
C6 C7 C8 C3 -0.7(15) . . . . ?
C8 Si1 O1 Tb1 64.7(19) . . . . ?
C8 Si1 O2 C9 100.7(8) . . . . ?
C8 Si1 O3 C13 177.4(7) . . . . ?
C8 C3 C4 C5 0.2(14) . . . . ?
C20 Si2 C20 C21 152.1(11) 2_665 . . . ?
C20 Si2 C20 C21 -91.5(13) 3_565 . . . ?
C20 Si2 C20 C25 -27.2(12) 2_665 . . . ?
C20 Si2 C20 C25 89.2(10) 3_565 . . . ?
C20 C21 C22 C23 1(2) . . . . ?
C21 C20 C25 C24 0(2) . . . . ?
C21 C22 C23 C24 -2(3) . . . . ?
C22 C23 C24 C25 3(3) . . . . ?
C23 C24 C25 C20 -1(3) . . . . ?
C25 C20 C21 C22 0(2) . . . . ?
K1 O5 C29 C28 163.4(11) . . . . ?
K1 O5 C26 C27 -162.0(12) . . . . ?
O5 C29 C28 C27 0.0 . . . . ?
C29 O5 C26 C27 0.0 . . . . ?
C29 C28 C27 C26 0.0 . . . . ?
C28 C27 C26 O5 0.0 . . . . ?
C26 O5 C29 C28 0.0 . . . . ?
K2 O6 C30 C31 149.7(17) . . . . ?
K2 O6 C33 C32 -152.8(18) . . . . ?
K2 O7 C37 C36 -177(3) . . . . ?
K2 O7 C34 C35 176(4) . . . . ?
K2 C37 C36 C35 -4(5) . . . . ?
O6 C30 C31 C32 0.0 . . . . ?
C30 O6 C33 K2 152.8(18) . . . . ?
C30 O6 C33 C32 0.0 . . . . ?
C30 C31 C32 C33 0.0 . . . . ?
C31 C32 C33 K2 -28.6(17) . . . . ?
C31 C32 C33 O6 0.0 . . . . ?
C33 O6 C30 C31 0.0 . . . . ?
O7 C37 C36 C35 0.0 . . . . ?
C37 O7 C34 C35 0.0 . . . . ?
C37 C36 C35 C34 0.0 . . . . ?
C36 C35 C34 O7 0.0 . . . . ?
C34 O7 C37 K2 178(3) . . . . ?
C34 O7 C37 C36 0.0 . . . . ?

loop_
_twin_individual_id
_twin_individual_mass_fraction_refined
1 0.571(12)
2 0.429(12)

loop_
_exptl_oxdiff_crystal_face_indexfrac_h
_exptl_oxdiff_crystal_face_indexfrac_k
_exptl_oxdiff_crystal_face_indexfrac_l
_exptl_oxdiff_crystal_face_x
_exptl_oxdiff_crystal_face_y
_exptl_oxdiff_crystal_face_z
1.9998 -0.9994 -1.0015 -0.1798 0.0356 0.1027
-0.0009 1.0006 -0.9982 0.0556 -0.0131 0.1094
-1.0013 2.0006 -0.9965 0.1733 -0.0374 0.1128
-1.0004 1.0000 0.0017 0.1177 -0.0243 0.0034
-0.9995 -0.0006 0.9999 0.0621 -0.0112 -0.1061
0.0002 0.0000 0.9999 0.0056 0.0262 -0.0067
-0.0002 -0.0000 -0.9999 -0.0056 -0.0262 0.0067
0.9991 1.0013 1.0017 0.0103 0.0769 0.1955
-2.1491 -2.0682 32.4740 0.1777 0.7442 -0.6439
2.8296 2.8785 -29.0574 -0.1475 -0.6184 0.7719
1.4331 2.0073 33.7353 0.2313 0.9651 0.1225
0.5987 -7.3042 19.3333 -0.3715 0.4337 -0.8209
6.7644 -6.3332 22.2382 -0.6446 0.7538 -0.1279
0.9998 0.0007 0.9999 -0.0509 0.0637 0.0927
1.4718 6.6309 -15.7844 0.2333 -0.2718 0.9337
-5.0265 7.2261 -23.0140 0.5965 -0.6972 0.3976
-8.0640 4.7762 -19.3682 0.6390 -0.7477 -0.1806
0.0017 -2.0012 0.9965 -0.1168 -0.0001 -0.2122
-2.6783 7.9572 19.4385 0.7471 0.5141 0.4214
-4.8221 6.6953 25.1256 0.8232 0.5664 0.0405
6.6369 -2.4770 -25.8647 -0.6722 -0.4623 0.5784
2.2641 -8.0525 -18.1478 -0.7222 -0.4970 -0.4810
-0.0006 1.0007 1.0016 0.0668 0.0394 0.0961
-1.5942 4.0491 32.7370 0.5217 0.8523 0.0383
3.4013 -1.5538 -33.8066 -0.4774 -0.7798 0.4050

loop_
_smtbx_masks_void_nr
_smtbx_masks_void_average_x
_smtbx_masks_void_average_y
_smtbx_masks_void_average_z
_smtbx_masks_void_volume
_smtbx_masks_void_count_electrons
_smtbx_masks_void_content
1 0.333 0.667 0.750 936.1 202.0 '5.4 THF'
2 0.667 0.333 0.250 936.1 205.6 '5.4 THF'
